data_4103684
loop_
_publ_author_name
'Cl\'ement Camp'
'Victor Mougel'
'Pawel Horeglad'
'Jacques P\'ecaut'
'Marinella Mazzanti'

_publ_section_title
;
 Multielectron Redox Reactions Involving C-C Coupling and Cleavage in
 Uranium Schiff Base Complexes
;
_journal_name_full 'Journal of the American Chemical Society'
_journal_page_first 17374
_journal_page_last 17377
_journal_paper_doi 10.1021/ja1089364
_journal_volume 132
_journal_year 2010
_chemical_formula_sum 'C140 H116 N20 O8 U4'
_chemical_formula_weight 3158.65
_chemical_name_systematic
; 
 ? 
;
_space_group_IT_number 2
_symmetry_cell_setting triclinic
_symmetry_space_group_name_Hall '-P 1'
_symmetry_space_group_name_H-M 'P -1'
_atom_sites_solution_hydrogens geom
_atom_sites_solution_primary direct
_atom_sites_solution_secondary difmap
_audit_creation_method SHELXL-97
_cell_angle_alpha 103.1296(14)
_cell_angle_beta 99.9454(15)
_cell_angle_gamma 91.5909(14)
_cell_formula_units_Z 1
_cell_length_a 11.6556(2)
_cell_length_b 12.0214(2)
_cell_length_c 22.0847(4)
_cell_measurement_reflns_used 23343
_cell_measurement_temperature 150(2)
_cell_measurement_theta_max 34.6398
_cell_measurement_theta_min 2.9908
_cell_volume 2961.01(9)
_computing_cell_refinement
;
CrysAlisPro, Oxford Diffraction Ltd.,
Version 1.171.33.34d (release 27-02-2009 CrysAlis171 .NET)
(compiled Feb 27 2009,15:38:38)
;
_computing_data_collection
;
CrysAlisPro, Oxford Diffraction Ltd.,
Version 1.171.33.34d (release 27-02-2009 CrysAlis171 .NET)
(compiled Feb 27 2009,15:38:38)
;
_computing_data_reduction
;
CrysAlisPro, Oxford Diffraction Ltd.,
Version 1.171.33.34d (release 27-02-2009 CrysAlis171 .NET)
(compiled Feb 27 2009,15:38:38)
;
_computing_structure_refinement 'SHELXL-97 (Sheldrick, 1997)'
_computing_structure_solution 'SHELXS-97 (Sheldrick, 1990)'
_diffrn_ambient_temperature 150(2)
_diffrn_detector_area_resol_mean 15.9653
_diffrn_measured_fraction_theta_full 0.999
_diffrn_measured_fraction_theta_max 0.999
_diffrn_measurement_details
;
  1 omega  -39.00   60.00   1.0000   15.0000
omega____ theta____ kappa____ phi______ frames
    -       30.6577  -77.0000   60.0000 99

  2 omega   35.00   88.00   1.0000   15.0000
omega____ theta____ kappa____ phi______ frames
    -       30.6577  179.0000    0.0000 53

  3 omega  -31.00   -1.00   1.0000   15.0000
omega____ theta____ kappa____ phi______ frames
    -       30.6577  132.0000   99.0000 30

  4 omega  -32.00   56.00   1.0000   15.0000
omega____ theta____ kappa____ phi______ frames
    -       30.6577  -37.0000   90.0000 88

  5 omega    3.00   92.00   1.0000   15.0000
omega____ theta____ kappa____ phi______ frames
    -       30.6577 -131.0000  -93.0000 89

  6 omega   -5.00   85.00   1.0000   15.0000
omega____ theta____ kappa____ phi______ frames
    -       30.6577 -123.0000    6.0000 90

  7 omega -101.00   -3.00   1.0000   15.0000
omega____ theta____ kappa____ phi______ frames
    -      -32.2202  -77.0000    0.0000 98

  8 omega  -74.00   -6.00   1.0000   15.0000
omega____ theta____ kappa____ phi______ frames
    -      -32.2202  -37.0000   60.0000 68

  9 omega  -95.00   -6.00   1.0000   15.0000
omega____ theta____ kappa____ phi______ frames
    -      -32.2202  -37.0000    0.0000 89

 10 omega  -91.00  -32.00   1.0000   15.0000
omega____ theta____ kappa____ phi______ frames
    -      -32.2202  179.0000  -90.0000 59

 11 omega -100.00   -2.00   1.0000   15.0000
omega____ theta____ kappa____ phi______ frames
    -      -32.2202  -77.0000  -90.0000 98

 12 omega -101.00  -11.00   1.0000   15.0000
omega____ theta____ kappa____ phi______ frames
    -      -32.2202  -58.0000  168.0000 90

 13 omega    9.00  100.00   1.0000   15.0000
omega____ theta____ kappa____ phi______ frames
    -       30.6577   52.0000  175.0000 91

 14 omega    1.00  101.00   1.0000   15.0000
omega____ theta____ kappa____ phi______ frames
    -       30.6577   77.0000  -90.0000 100

 15 omega -109.00  -32.00   1.0000   15.0000
omega____ theta____ kappa____ phi______ frames
    -      -32.2202  179.0000   90.0000 77

 16 omega -102.00  -11.00   1.0000   15.0000
omega____ theta____ kappa____ phi______ frames
    -      -32.2202  -52.0000   30.0000 91

;
_diffrn_measurement_device_type 'Goniometer KM4/Xcalibur, detector: Sapphire3'
_diffrn_measurement_method '\w scans'
_diffrn_radiation_monochromator graphite
_diffrn_radiation_source 'fine-focus sealed tube'
_diffrn_radiation_type MoK\a
_diffrn_radiation_wavelength 0.71073
_diffrn_reflns_av_R_equivalents 0.0499
_diffrn_reflns_av_sigmaI/netI 0.0659
_diffrn_reflns_limit_h_max 16
_diffrn_reflns_limit_h_min -16
_diffrn_reflns_limit_k_max 17
_diffrn_reflns_limit_k_min -17
_diffrn_reflns_limit_l_max 31
_diffrn_reflns_limit_l_min -31
_diffrn_reflns_number 94669
_diffrn_reflns_theta_full 30.45
_diffrn_reflns_theta_max 30.51
_diffrn_reflns_theta_min 3.00
_exptl_absorpt_coefficient_mu 5.523
_exptl_absorpt_correction_T_max 0.7697
_exptl_absorpt_correction_T_min 0.4913
_exptl_absorpt_correction_type multi-scan
_exptl_absorpt_process_details
;
CrysAlisPro, Oxford Diffraction Ltd.,
Version 1.171.33.34d (release 27-02-2009 CrysAlis171 .NET)
(compiled Feb 27 2009,15:38:38)
empirical absorption correction using spherical harmonics,
 implemented in SCALE3 ABSPACK scaling algorithm.
;
_exptl_crystal_colour red
_exptl_crystal_density_diffrn 1.771
_exptl_crystal_density_method 'not measured'
_exptl_crystal_description parallelepipedic
_exptl_crystal_F_000 1528
_exptl_crystal_size_max 0.15
_exptl_crystal_size_mid 0.15
_exptl_crystal_size_min 0.05
_refine_diff_density_max 2.912
_refine_diff_density_min -0.633
_refine_diff_density_rms 0.205
_refine_ls_extinction_method none
_refine_ls_goodness_of_fit_ref 0.853
_refine_ls_hydrogen_treatment mixed
_refine_ls_matrix_type full
_refine_ls_number_parameters 945
_refine_ls_number_reflns 18076
_refine_ls_number_restraints 72
_refine_ls_restrained_S_all 0.853
_refine_ls_R_factor_all 0.0721
_refine_ls_R_factor_gt 0.0459
_refine_ls_shift/su_max 0.019
_refine_ls_shift/su_mean 0.000
_refine_ls_structure_factor_coef Fsqd
_refine_ls_weighting_details 'calc w=1/[\s^2^(Fo^2^)+(0.0642P)^2^+0.0000P] where P=(Fo^2^+2Fc^2^)/3'
_refine_ls_weighting_scheme calc
_refine_ls_wR_factor_gt 0.1039
_refine_ls_wR_factor_ref 0.1083
_reflns_number_gt 11429
_reflns_number_total 18076
_reflns_threshold_expression >2sigma(I)
_cod_data_source_file ja1089364_si_001.cif
_cod_data_source_block ph192
_cod_original_cell_volume 2960.99(9)
_cod_database_code 4103684

loop_
_symmetry_equiv_pos_as_xyz
'x, y, z'
'-x, -y, -z'

loop_
_atom_site_label
_atom_site_type_symbol
_atom_site_fract_x
_atom_site_fract_y
_atom_site_fract_z
_atom_site_U_iso_or_equiv
_atom_site_adp_type
_atom_site_occupancy
_atom_site_symmetry_multiplicity
_atom_site_calc_flag
_atom_site_refinement_flags
_atom_site_disorder_assembly
_atom_site_disorder_group
U1 U 0.619379(17) 0.932474(18) 0.033106(9) 0.03309(6) Uani 1 1 d . . .
O1 O 0.6031(3) 0.8859(3) 0.12358(18) 0.0380(9) Uani 1 1 d . . .
O2 O 0.7463(3) 0.8775(4) -0.03187(18) 0.0399(9) Uani 1 1 d . . .
N1 N 0.4122(4) 0.9076(4) 0.0263(2) 0.0321(9) Uani 1 1 d . . .
N2 N 0.4971(4) 0.8972(4) -0.0699(2) 0.0326(9) Uani 1 1 d . . .
N11 N 0.6082(5) 0.7032(5) 0.0043(3) 0.0446(12) Uani 1 1 d . . .
N12 N 0.8323(5) 0.9867(5) 0.1060(3) 0.0461(12) Uani 1 1 d . . .
C1 C 0.3752(5) 0.9494(5) 0.0875(3) 0.0344(11) Uani 1 1 d . . .
H1 H 0.289(5) 0.959(5) 0.081(3) 0.028(14) Uiso 1 1 d . . .
C2 C 0.4015(5) 0.8686(5) 0.1311(3) 0.0366(12) Uani 1 1 d . . .
C3 C 0.3160(6) 0.8225(6) 0.1560(3) 0.0437(14) Uani 1 1 d . . .
H3 H 0.239(6) 0.840(6) 0.140(3) 0.045(18) Uiso 1 1 d . . .
C4 C 0.3435(6) 0.7517(6) 0.1972(3) 0.0504(16) Uani 1 1 d . . .
H4 H 0.2838 0.7204 0.2140 0.060 Uiso 1 1 calc R . .
C5 C 0.4574(7) 0.7268(6) 0.2137(3) 0.0478(15) Uani 1 1 d . . .
H5 H 0.479(6) 0.684(6) 0.241(3) 0.050(19) Uiso 1 1 d . . .
C6 C 0.5449(6) 0.7701(5) 0.1895(3) 0.0429(13) Uani 1 1 d . . .
H6 H 0.620(7) 0.749(7) 0.206(3) 0.06(2) Uiso 1 1 d . . .
C7 C 0.5191(5) 0.8417(5) 0.1475(3) 0.0376(12) Uani 1 1 d . . .
C8 C 0.5576(5) 0.9264(5) -0.1183(3) 0.0333(11) Uani 1 1 d . . .
H8 H 0.497(5) 0.930(5) -0.158(3) 0.031(15) Uiso 1 1 d . . .
C9 C 0.6415(5) 0.8367(5) -0.1379(3) 0.0365(12) Uani 1 1 d . . .
C10 C 0.6263(6) 0.7689(6) -0.1990(3) 0.0435(14) Uani 1 1 d . . .
H10 H 0.557(7) 0.773(7) -0.233(4) 0.06(2) Uiso 1 1 d . . .
C11 C 0.7022(6) 0.6863(6) -0.2159(3) 0.0506(16) Uani 1 1 d . . .
H11 H 0.695(5) 0.636(6) -0.252(3) 0.038(17) Uiso 1 1 d . . .
C12 C 0.7936(7) 0.6693(7) -0.1706(4) 0.0555(18) Uani 1 1 d . . .
H12 H 0.844(8) 0.621(8) -0.185(4) 0.08(3) Uiso 1 1 d . . .
C13 C 0.8085(6) 0.7341(7) -0.1099(4) 0.0480(16) Uani 1 1 d . . .
H13 H 0.852(6) 0.729(6) -0.087(3) 0.04(2) Uiso 1 1 d . . .
C14 C 0.7332(5) 0.8171(5) -0.0918(3) 0.0389(12) Uani 1 1 d . . .
C15 C 0.3401(5) 0.8403(5) -0.0271(3) 0.0367(12) Uani 1 1 d . . .
C16 C 0.3902(5) 0.8319(5) -0.0833(3) 0.0359(12) Uani 1 1 d . . .
C17 C 0.3273(6) 0.7705(5) -0.1410(3) 0.0408(13) Uani 1 1 d . . .
H17 H 0.351(5) 0.760(5) -0.173(3) 0.030(16) Uiso 1 1 d . . .
C18 C 0.2211(6) 0.7162(6) -0.1443(3) 0.0456(15) Uani 1 1 d . . .
H18 H 0.191(6) 0.674(6) -0.173(3) 0.042(19) Uiso 1 1 d . . .
C19 C 0.1722(6) 0.7239(6) -0.0907(3) 0.0457(15) Uani 1 1 d . . .
H19 H 0.108(7) 0.685(7) -0.096(3) 0.06(2) Uiso 1 1 d . . .
C20 C 0.2305(5) 0.7852(5) -0.0321(3) 0.0403(13) Uani 1 1 d . . .
H20 H 0.204(5) 0.794(5) 0.004(3) 0.024(13) Uiso 1 1 d . . .
C21 C 0.6587(6) 0.6479(6) 0.0482(3) 0.0509(16) Uani 1 1 d . . .
H21 H 0.6816 0.6910 0.0907 0.061 Uiso 1 1 calc R . .
C22 C 0.6782(7) 0.5350(7) 0.0353(4) 0.0616(19) Uani 1 1 d . . .
H22 H 0.7157 0.5012 0.0677 0.074 Uiso 1 1 calc R . .
C23 C 0.6425(7) 0.4694(6) -0.0262(4) 0.063(2) Uani 1 1 d . . .
H23 H 0.6554 0.3901 -0.0365 0.076 Uiso 1 1 calc R . .
C24 C 0.5885(6) 0.5214(6) -0.0716(4) 0.0535(17) Uani 1 1 d . . .
H24 H 0.5622 0.4787 -0.1138 0.064 Uiso 1 1 calc R . .
C25 C 0.5731(6) 0.6367(6) -0.0548(3) 0.0486(15) Uani 1 1 d . . .
H25 H 0.5355 0.6718 -0.0866 0.058 Uiso 1 1 calc R . .
C26 C 0.8466(7) 1.0175(7) 0.1695(3) 0.0574(18) Uani 1 1 d . . .
H26 H 0.7798 1.0150 0.1885 0.069 Uiso 1 1 calc R . .
C27 C 0.9519(8) 1.0522(8) 0.2076(4) 0.072(2) Uani 1 1 d . . .
H27 H 0.9580 1.0742 0.2522 0.086 Uiso 1 1 calc R . .
C28 C 1.0501(7) 1.0549(8) 0.1804(5) 0.076(3) Uani 1 1 d . . .
H28 H 1.1250 1.0771 0.2061 0.091 Uiso 1 1 calc R . .
C29 C 1.0376(6) 1.0255(7) 0.1171(4) 0.067(2) Uani 1 1 d . . .
H29 H 1.1037 1.0271 0.0974 0.081 Uiso 1 1 calc R . .
C30 C 0.9282(6) 0.9930(6) 0.0811(4) 0.0535(16) Uani 1 1 d . . .
H30 H 0.9205 0.9740 0.0364 0.064 Uiso 1 1 calc R . .
U2 U 0.626121(17) 0.596591(18) 0.523195(9) 0.03334(6) Uani 1 1 d . . .
O31 O 0.6265(3) 0.7272(4) 0.61227(19) 0.0396(9) Uani 1 1 d . . .
O32 O 0.7370(4) 0.5874(4) 0.44897(19) 0.0411(9) Uani 1 1 d . . .
N31 N 0.4238(4) 0.6202(4) 0.5263(2) 0.0330(9) Uani 1 1 d . . .
N32 N 0.4894(4) 0.5344(4) 0.4259(2) 0.0333(9) Uani 1 1 d . . .
N51 N 0.8474(4) 0.6270(5) 0.5902(2) 0.0415(11) Uani 1 1 d . . .
N52 N 0.6137(5) 0.7923(5) 0.4890(2) 0.0436(12) Uani 1 1 d . . .
C31 C 0.3964(5) 0.6374(5) 0.5901(3) 0.0346(11) Uani 1 1 d . . .
H31 H 0.309(4) 0.627(4) 0.584(2) 0.015(12) Uiso 1 1 d . . .
C32 C 0.4340(5) 0.7550(5) 0.6314(3) 0.0370(12) Uani 1 1 d . . .
C33 C 0.3577(6) 0.8234(5) 0.6633(3) 0.0410(13) Uani 1 1 d . . .
H33 H 0.273(6) 0.796(5) 0.660(3) 0.034(15) Uiso 1 1 d . . .
C34 C 0.3985(7) 0.9295(6) 0.7030(3) 0.0485(16) Uani 1 1 d . . .
H34 H 0.360(6) 0.967(6) 0.720(3) 0.034(17) Uiso 1 1 d . . .
C35 C 0.5136(6) 0.9689(6) 0.7105(3) 0.0437(14) Uani 1 1 d . . .
H35 H 0.541(5) 1.032(6) 0.731(3) 0.033(16) Uiso 1 1 d . . .
C36 C 0.5887(6) 0.9029(6) 0.6794(3) 0.0425(13) Uani 1 1 d . . .
H36 H 0.651(5) 0.928(5) 0.688(3) 0.023(15) Uiso 1 1 d . . .
C37 C 0.5524(5) 0.7956(5) 0.6402(3) 0.0372(12) Uani 1 1 d . . .
C38 C 0.5368(5) 0.4542(5) 0.3767(3) 0.0354(11) Uani 1 1 d . . .
H38 H 0.474(4) 0.410(4) 0.340(2) 0.018(12) Uiso 1 1 d . . .
C39 C 0.6222(5) 0.5112(5) 0.3465(3) 0.0397(13) Uani 1 1 d . . .
C40 C 0.6089(6) 0.4946(6) 0.2806(3) 0.0472(15) Uani 1 1 d . . .
H40 H 0.537(5) 0.443(5) 0.255(3) 0.034(16) Uiso 1 1 d . . .
C41 C 0.6908(7) 0.5437(7) 0.2545(4) 0.0557(18) Uani 1 1 d . . .
H41 H 0.683(6) 0.531(6) 0.217(3) 0.05(2) Uiso 1 1 d . . .
C42 C 0.7858(7) 0.6099(7) 0.2931(4) 0.0578(18) Uani 1 1 d . . .
H42 H 0.852(7) 0.644(6) 0.278(3) 0.06(2) Uiso 1 1 d . . .
C43 C 0.8012(6) 0.6272(7) 0.3587(3) 0.0488(15) Uani 1 1 d . . .
H43 H 0.853(5) 0.673(5) 0.383(3) 0.022(14) Uiso 1 1 d . . .
C44 C 0.7208(5) 0.5765(5) 0.3864(3) 0.0401(13) Uani 1 1 d . . .
C45 C 0.3440(5) 0.6327(5) 0.4747(3) 0.0346(11) Uani 1 1 d . . .
C46 C 0.3832(5) 0.5842(5) 0.4154(3) 0.0347(11) Uani 1 1 d . . .
C47 C 0.3115(6) 0.5878(6) 0.3587(3) 0.0413(13) Uani 1 1 d . . .
H47 H 0.331(6) 0.569(6) 0.329(3) 0.039(19) Uiso 1 1 d . . .
C48 C 0.2065(6) 0.6368(6) 0.3576(3) 0.0478(15) Uani 1 1 d . . .
H48 H 0.166(7) 0.653(7) 0.325(4) 0.07(3) Uiso 1 1 d . . .
C49 C 0.1691(6) 0.6836(6) 0.4133(3) 0.0438(14) Uani 1 1 d . . .
H49 H 0.106(5) 0.724(5) 0.415(3) 0.032(15) Uiso 1 1 d . . .
C50 C 0.2377(6) 0.6818(5) 0.4715(3) 0.0408(13) Uani 1 1 d . . .
H50 H 0.216(6) 0.695(6) 0.503(3) 0.033(17) Uiso 1 1 d . . .
C51 C 0.9388(6) 0.5951(6) 0.5633(3) 0.0479(15) Uani 1 1 d . . .
H51 H 0.922(5) 0.563(5) 0.521(3) 0.037(16) Uiso 1 1 d . . .
C52 C 1.0496(6) 0.5959(7) 0.5980(4) 0.0546(19) Uani 1 1 d . . .
H52 H 1.091(6) 0.575(6) 0.581(3) 0.04(2) Uiso 1 1 d . . .
C53 C 1.0694(6) 0.6293(6) 0.6620(4) 0.0524(17) Uani 1 1 d . . .
H53 H 1.137(6) 0.637(6) 0.685(3) 0.045(19) Uiso 1 1 d . . .
C54 C 0.9764(6) 0.6620(7) 0.6905(3) 0.0527(16) Uani 1 1 d . . .
H54 H 0.991(6) 0.678(6) 0.735(4) 0.06(2) Uiso 1 1 d . . .
C55 C 0.8676(6) 0.6618(7) 0.6536(3) 0.0501(16) Uani 1 1 d . . .
H55 H 0.805(6) 0.687(6) 0.677(3) 0.042(17) Uiso 1 1 d . . .
C56 C 0.5695(6) 0.7979(6) 0.4291(3) 0.0510(16) Uani 1 1 d . . .
H56 H 0.5363 0.7295 0.3996 0.061 Uiso 1 1 calc R . .
C57 C 0.5704(7) 0.8993(7) 0.4088(4) 0.0615(19) Uani 1 1 d . . .
H57 H 0.5384 0.9001 0.3663 0.074 Uiso 1 1 calc R . .
C58 C 0.6174(8) 0.9962(7) 0.4506(4) 0.069(2) Uani 1 1 d . . .
H58 H 0.6169 1.0672 0.4385 0.082 Uiso 1 1 calc R . .
C59 C 0.6667(8) 0.9907(7) 0.5114(4) 0.068(2) Uani 1 1 d . . .
H59 H 0.7038 1.0573 0.5411 0.081 Uiso 1 1 calc R . .
C60 C 0.6614(7) 0.8906(7) 0.5277(3) 0.0550(17) Uani 1 1 d . . .
H60 H 0.6939 0.8893 0.5701 0.066 Uiso 1 1 calc R . .
N61 N 0.0415(11) 0.6237(11) 0.0597(6) 0.123(4) Uani 1 1 d . . .
C61 C 0.0816(11) 0.5593(10) 0.1039(7) 0.106(4) Uani 1 1 d . . .
H61 H 0.1325 0.5002 0.0939 0.128 Uiso 1 1 calc R . .
C62 C 0.0471(15) 0.5818(11) 0.1613(6) 0.127(5) Uani 1 1 d . . .
H62 H 0.0721 0.5373 0.1909 0.152 Uiso 1 1 calc R . .
C63 C -0.0215(13) 0.6664(10) 0.1752(6) 0.110(4) Uani 1 1 d . . .
H63 H -0.0471 0.6826 0.2146 0.132 Uiso 1 1 calc R . .
C64 C -0.0524(11) 0.7255(11) 0.1348(7) 0.108(4) Uani 1 1 d . . .
H64 H -0.0983 0.7882 0.1465 0.129 Uiso 1 1 calc R . .
C65 C -0.0246(14) 0.7056(12) 0.0765(7) 0.115(4) Uani 1 1 d . . .
H65 H -0.0533 0.7513 0.0481 0.138 Uiso 1 1 calc R . .
N62 N 1.1055(10) 1.0259(11) 0.3612(6) 0.092(4) Uani 0.773(11) 1 d PU A -1
C66 C 1.0261(14) 1.0785(18) 0.3941(8) 0.097(6) Uani 0.773(11) 1 d PU A -1
H66 H 1.0466 1.1516 0.4221 0.116 Uiso 0.773(11) 1 calc PR A -1
C67 C 0.9188(17) 1.0284(17) 0.3874(9) 0.119(6) Uani 0.773(11) 1 d PU A -1
H67 H 0.8622 1.0699 0.4077 0.142 Uiso 0.773(11) 1 calc PR A -1
C68 C 0.8910(17) 0.9261(15) 0.3545(9) 0.108(5) Uani 0.773(11) 1 d PU A -1
H68 H 0.8180 0.8888 0.3543 0.130 Uiso 0.773(11) 1 calc PR A -1
C69 C 0.9706(14) 0.8692(14) 0.3181(7) 0.100(5) Uani 0.773(11) 1 d PU A -1
H69 H 0.9501 0.7959 0.2902 0.120 Uiso 0.773(11) 1 calc PR A -1
C70 C 1.0750(12) 0.9224(12) 0.3246(6) 0.092(4) Uani 0.773(11) 1 d PU A -1
H70 H 1.1303 0.8843 0.3019 0.111 Uiso 0.773(11) 1 calc PR A -1
N62B N 1.0135(12) 1.1182(12) 0.4611(6) 0.128(18) Uani 0.227(11) 1 d PRU A -2
C66B C 0.9513(12) 1.0332(12) 0.4780(6) 0.109(17) Uani 0.227(11) 1 d PRU A -2
H66B H 0.9393 1.0430 0.5203 0.130 Uiso 0.227(11) 1 calc PR A -2
C67B C 0.9067(12) 0.9339(12) 0.4330(6) 0.12(2) Uani 0.227(11) 1 d PRU A -2
H67B H 0.8642 0.8759 0.4445 0.143 Uiso 0.227(11) 1 calc PR A -2
C68B C 0.9243(12) 0.9196(12) 0.3711(6) 0.33(9) Uani 0.227(11) 1 d PRU A -2
H68B H 0.8938 0.8517 0.3403 0.392 Uiso 0.227(11) 1 calc PR A -2
C69B C 0.9865(12) 1.0045(12) 0.3542(6) 0.24(5) Uani 0.227(11) 1 d PRU A -2
H69B H 0.9985 0.9947 0.3119 0.288 Uiso 0.227(11) 1 calc PR A -2
C70B C 1.0311(12) 1.1038(12) 0.3992(6) 0.20(6) Uani 0.227(11) 1 d PRU A -2
H70B H 1.0736 1.1619 0.3877 0.245 Uiso 0.227(11) 1 calc PR A -2

loop_
_atom_site_aniso_label
_atom_site_aniso_U_11
_atom_site_aniso_U_22
_atom_site_aniso_U_33
_atom_site_aniso_U_23
_atom_site_aniso_U_13
_atom_site_aniso_U_12
U1 0.03015(11) 0.03537(12) 0.03284(11) 0.00647(8) 0.00534(8) 0.00247(8)
O1 0.037(2) 0.039(2) 0.038(2) 0.0093(17) 0.0051(16) 0.0039(17)
O2 0.035(2) 0.047(2) 0.036(2) 0.0078(17) 0.0070(16) 0.0055(17)
N1 0.028(2) 0.035(2) 0.032(2) 0.0074(18) 0.0058(17) -0.0005(18)
N2 0.031(2) 0.035(2) 0.029(2) 0.0051(18) 0.0040(17) 0.0010(18)
N11 0.042(3) 0.042(3) 0.050(3) 0.008(2) 0.011(2) 0.006(2)
N12 0.036(3) 0.056(3) 0.044(3) 0.011(2) 0.003(2) 0.002(2)
C1 0.033(3) 0.036(3) 0.035(3) 0.009(2) 0.009(2) 0.002(2)
C2 0.043(3) 0.034(3) 0.033(3) 0.006(2) 0.010(2) 0.002(2)
C3 0.044(3) 0.045(3) 0.041(3) 0.008(3) 0.007(3) -0.001(3)
C4 0.061(4) 0.044(4) 0.050(4) 0.013(3) 0.019(3) -0.005(3)
C5 0.069(5) 0.035(3) 0.043(3) 0.016(3) 0.013(3) 0.007(3)
C6 0.056(4) 0.040(3) 0.034(3) 0.010(2) 0.009(3) 0.010(3)
C7 0.047(3) 0.033(3) 0.032(3) 0.005(2) 0.009(2) 0.003(2)
C8 0.032(3) 0.037(3) 0.029(3) 0.006(2) 0.004(2) 0.000(2)
C9 0.038(3) 0.040(3) 0.033(3) 0.008(2) 0.012(2) 0.003(2)
C10 0.048(3) 0.043(3) 0.039(3) 0.007(3) 0.012(3) 0.000(3)
C11 0.057(4) 0.053(4) 0.039(3) 0.001(3) 0.015(3) 0.012(3)
C12 0.051(4) 0.056(4) 0.058(4) 0.005(3) 0.016(3) 0.019(3)
C13 0.041(4) 0.057(4) 0.046(4) 0.011(3) 0.008(3) 0.016(3)
C14 0.039(3) 0.040(3) 0.039(3) 0.009(2) 0.011(2) 0.004(2)
C15 0.036(3) 0.034(3) 0.039(3) 0.008(2) 0.005(2) 0.002(2)
C16 0.033(3) 0.035(3) 0.037(3) 0.006(2) 0.004(2) 0.006(2)
C17 0.042(3) 0.041(3) 0.038(3) 0.005(3) 0.008(3) 0.004(3)
C18 0.042(3) 0.046(4) 0.039(3) -0.001(3) -0.004(3) -0.002(3)
C19 0.035(3) 0.043(3) 0.054(4) 0.007(3) 0.002(3) -0.005(3)
C20 0.036(3) 0.043(3) 0.043(3) 0.010(3) 0.009(2) 0.000(2)
C21 0.054(4) 0.051(4) 0.048(4) 0.009(3) 0.015(3) 0.013(3)
C22 0.063(5) 0.060(5) 0.071(5) 0.024(4) 0.021(4) 0.023(4)
C23 0.066(5) 0.036(4) 0.093(6) 0.011(4) 0.035(4) 0.011(3)
C24 0.055(4) 0.040(3) 0.064(4) 0.002(3) 0.018(3) 0.002(3)
C25 0.045(4) 0.044(4) 0.054(4) 0.008(3) 0.009(3) 0.003(3)
C26 0.051(4) 0.065(5) 0.055(4) 0.017(4) 0.004(3) 0.001(3)
C27 0.066(5) 0.081(6) 0.055(5) 0.010(4) -0.014(4) -0.007(4)
C28 0.044(4) 0.088(7) 0.086(6) 0.024(5) -0.018(4) -0.012(4)
C29 0.036(4) 0.071(5) 0.092(6) 0.018(5) 0.005(4) -0.006(3)
C30 0.042(4) 0.057(4) 0.063(4) 0.021(3) 0.006(3) 0.001(3)
U2 0.03127(11) 0.03486(12) 0.03430(11) 0.00849(9) 0.00625(8) 0.00502(8)
O31 0.034(2) 0.041(2) 0.041(2) 0.0049(17) 0.0056(16) 0.0075(17)
O32 0.039(2) 0.046(2) 0.040(2) 0.0135(18) 0.0090(17) 0.0052(18)
N31 0.033(2) 0.036(2) 0.031(2) 0.0064(18) 0.0085(18) 0.0093(19)
N32 0.032(2) 0.037(2) 0.032(2) 0.0086(18) 0.0066(18) 0.0052(19)
N51 0.034(3) 0.044(3) 0.044(3) 0.005(2) 0.006(2) 0.003(2)
N52 0.044(3) 0.043(3) 0.047(3) 0.015(2) 0.009(2) 0.005(2)
C31 0.035(3) 0.036(3) 0.034(3) 0.009(2) 0.009(2) 0.008(2)
C32 0.043(3) 0.036(3) 0.033(3) 0.008(2) 0.008(2) 0.010(2)
C33 0.046(3) 0.043(3) 0.036(3) 0.012(2) 0.010(2) 0.010(3)
C34 0.064(4) 0.047(4) 0.038(3) 0.008(3) 0.018(3) 0.020(3)
C35 0.058(4) 0.036(3) 0.035(3) 0.007(3) 0.008(3) 0.006(3)
C36 0.044(4) 0.044(3) 0.038(3) 0.008(3) 0.004(3) -0.001(3)
C37 0.041(3) 0.038(3) 0.034(3) 0.009(2) 0.007(2) 0.009(2)
C38 0.037(3) 0.038(3) 0.033(3) 0.010(2) 0.008(2) 0.010(2)
C39 0.043(3) 0.041(3) 0.042(3) 0.016(2) 0.015(2) 0.014(3)
C40 0.054(4) 0.052(4) 0.043(3) 0.020(3) 0.014(3) 0.015(3)
C41 0.063(5) 0.070(5) 0.044(4) 0.024(4) 0.020(3) 0.016(4)
C42 0.064(5) 0.063(5) 0.060(4) 0.027(4) 0.030(4) 0.010(4)
C43 0.045(4) 0.052(4) 0.054(4) 0.018(3) 0.014(3) 0.002(3)
C44 0.039(3) 0.042(3) 0.044(3) 0.014(3) 0.014(2) 0.011(2)
C45 0.033(3) 0.032(3) 0.041(3) 0.011(2) 0.008(2) 0.003(2)
C46 0.034(3) 0.030(3) 0.038(3) 0.007(2) 0.004(2) 0.005(2)
C47 0.046(3) 0.044(3) 0.035(3) 0.010(3) 0.008(3) 0.009(3)
C48 0.049(4) 0.050(4) 0.043(3) 0.017(3) -0.004(3) 0.013(3)
C49 0.038(3) 0.041(3) 0.051(4) 0.013(3) 0.003(3) 0.012(3)
C50 0.043(3) 0.043(3) 0.039(3) 0.012(3) 0.009(3) 0.012(3)
C51 0.041(3) 0.053(4) 0.042(3) -0.001(3) 0.005(3) 0.008(3)
C52 0.038(3) 0.068(5) 0.056(4) 0.005(4) 0.016(3) 0.014(3)
C53 0.040(4) 0.052(4) 0.057(4) 0.005(3) -0.002(3) 0.004(3)
C54 0.045(4) 0.064(5) 0.045(4) 0.008(3) 0.003(3) 0.005(3)
C55 0.038(3) 0.064(4) 0.044(3) 0.004(3) 0.009(3) 0.005(3)
C56 0.053(4) 0.048(4) 0.057(4) 0.021(3) 0.013(3) 0.006(3)
C57 0.067(5) 0.058(5) 0.065(5) 0.027(4) 0.009(4) 0.011(4)
C58 0.081(6) 0.047(4) 0.089(6) 0.033(4) 0.020(5) 0.004(4)
C59 0.077(6) 0.051(4) 0.077(5) 0.016(4) 0.021(4) -0.001(4)
C60 0.060(4) 0.056(4) 0.051(4) 0.014(3) 0.013(3) -0.004(3)
N61 0.141(10) 0.097(8) 0.129(9) 0.031(7) 0.015(7) -0.016(7)
C61 0.111(9) 0.083(8) 0.132(11) 0.030(7) 0.031(8) 0.036(7)
C62 0.210(16) 0.093(9) 0.094(9) 0.040(7) 0.041(9) 0.050(10)
C63 0.162(13) 0.067(7) 0.113(9) 0.030(7) 0.045(9) 0.021(7)
C64 0.111(10) 0.079(8) 0.126(11) 0.017(8) 0.011(8) 0.016(7)
C65 0.151(13) 0.081(8) 0.100(9) 0.019(7) -0.007(9) 0.011(8)
N62 0.086(5) 0.094(5) 0.093(5) 0.022(4) 0.007(4) 0.000(4)
C66 0.102(7) 0.088(7) 0.100(7) 0.022(4) 0.017(4) -0.005(4)
C67 0.112(7) 0.113(7) 0.128(7) 0.023(5) 0.023(5) 0.016(5)
C68 0.102(7) 0.105(7) 0.118(7) 0.032(5) 0.016(4) 0.001(4)
C69 0.105(6) 0.093(6) 0.102(6) 0.025(4) 0.014(4) 0.003(4)
C70 0.092(6) 0.090(6) 0.097(6) 0.027(4) 0.013(4) 0.010(4)
N62B 0.129(18) 0.128(18) 0.129(18) 0.031(6) 0.024(6) 0.010(5)
C66B 0.108(18) 0.109(18) 0.109(18) 0.026(6) 0.021(6) 0.008(5)
C67B 0.12(2) 0.12(2) 0.12(2) 0.028(7) 0.023(6) 0.008(5)
C68B 0.33(9) 0.33(9) 0.33(9) 0.08(2) 0.060(18) 0.022(8)
C69B 0.24(5) 0.24(5) 0.24(5) 0.057(13) 0.044(11) 0.016(6)
C70B 0.20(6) 0.20(6) 0.20(6) 0.048(16) 0.037(13) 0.014(7)

loop_
_atom_type_symbol
_atom_type_description
_atom_type_scat_dispersion_real
_atom_type_scat_dispersion_imag
_atom_type_scat_source
C C 0.0033 0.0016 'International Tables Vol C Tables 4.2.6.8 and 6.1.1.4'
H H 0.0000 0.0000 'International Tables Vol C Tables 4.2.6.8 and 6.1.1.4'
N N 0.0061 0.0033 'International Tables Vol C Tables 4.2.6.8 and 6.1.1.4'
O O 0.0106 0.0060 'International Tables Vol C Tables 4.2.6.8 and 6.1.1.4'
U U -9.6767 9.6646 'International Tables Vol C Tables 4.2.6.8 and 6.1.1.4'

loop_
_geom_angle_atom_site_label_1
_geom_angle_atom_site_label_2
_geom_angle_atom_site_label_3
_geom_angle
_geom_angle_site_symmetry_1
_geom_angle_site_symmetry_3
O1 U1 O2 129.70(15) . .
O1 U1 N1 76.71(15) . .
O2 U1 N1 135.94(15) . .
O1 U1 N2 134.18(15) . .
O2 U1 N2 77.43(15) . .
N1 U1 N2 61.95(15) . .
O1 U1 N2 86.02(14) . 2_675
O2 U1 N2 140.23(15) . 2_675
N1 U1 N2 59.49(15) . 2_675
N2 U1 N2 89.20(14) . 2_675
O1 U1 N1 143.20(15) . 2_675
O2 U1 N1 83.46(15) . 2_675
N1 U1 N1 89.47(15) . 2_675
N2 U1 N1 59.15(15) . 2_675
N2 U1 N1 57.93(14) 2_675 2_675
O1 U1 N11 75.73(16) . .
O2 U1 N11 72.68(16) . .
N1 U1 N11 84.28(16) . .
N2 U1 N11 81.08(16) . .
N2 U1 N11 142.50(15) 2_675 .
N1 U1 N11 137.36(15) 2_675 .
O1 U1 N12 75.24(16) . .
O2 U1 N12 74.55(16) . .
N1 U1 N12 148.47(16) . .
N2 U1 N12 149.16(16) . .
N2 U1 N12 104.25(16) 2_675 .
N1 U1 N12 104.64(16) 2_675 .
N11 U1 N12 102.35(17) . .
O1 U1 C15 121.81(16) . 2_675
O2 U1 C15 89.97(17) . 2_675
N1 U1 C15 104.76(16) . 2_675
N2 U1 C15 88.84(16) . 2_675
N2 U1 C15 52.01(16) 2_675 2_675
N1 U1 C15 29.69(15) 2_675 2_675
N11 U1 C15 161.43(17) . 2_675
N12 U1 C15 78.58(17) . 2_675
O1 U1 C16 93.70(16) . 2_675
O2 U1 C16 118.05(16) . 2_675
N1 U1 C16 89.35(16) . 2_675
N2 U1 C16 104.16(16) . 2_675
N2 U1 C16 29.87(15) 2_675 2_675
N1 U1 C16 51.63(15) 2_675 2_675
N11 U1 C16 168.67(17) . 2_675
N12 U1 C16 78.42(17) . 2_675
C15 U1 C16 29.89(17) 2_675 2_675
O1 U1 U1 115.18(10) . 2_675
O2 U1 U1 113.96(10) . 2_675
N1 U1 U1 46.60(11) . 2_675
N2 U1 U1 46.18(11) . 2_675
N2 U1 U1 43.02(10) 2_675 2_675
N1 U1 U1 42.87(10) 2_675 2_675
N11 U1 U1 117.82(12) . 2_675
N12 U1 U1 139.77(13) . 2_675
C15 U1 U1 62.75(12) 2_675 2_675
C16 U1 U1 62.69(11) 2_675 2_675
C7 O1 U1 137.0(3) . .
C14 O2 U1 132.9(4) . .
C15 N1 C1 123.9(5) . .
C15 N1 U1 121.9(4) . .
C1 N1 U1 113.0(3) . .
C15 N1 U1 84.5(3) . 2_675
C1 N1 U1 106.5(3) . 2_675
U1 N1 U1 90.53(15) . 2_675
C16 N2 C8 124.4(4) . .
C16 N2 U1 121.0(3) . .
C8 N2 U1 113.1(3) . .
C16 N2 U1 85.6(3) . 2_675
C8 N2 U1 106.2(3) . 2_675
U1 N2 U1 90.80(14) . 2_675
C25 N11 C21 115.4(6) . .
C25 N11 U1 124.4(4) . .
C21 N11 U1 119.2(4) . .
C30 N12 C26 116.4(6) . .
C30 N12 U1 121.8(4) . .
C26 N12 U1 121.6(4) . .
N1 C1 C2 112.4(5) . .
N1 C1 C8 106.3(4) . 2_675
C2 C1 C8 111.4(4) . 2_675
N1 C1 H1 110(3) . .
C2 C1 H1 109(3) . .
C8 C1 H1 108(3) 2_675 .
C3 C2 C7 119.2(6) . .
C3 C2 C1 122.3(6) . .
C7 C2 C1 118.5(5) . .
C2 C3 C4 120.9(6) . .
C2 C3 H3 114(4) . .
C4 C3 H3 125(4) . .
C5 C4 C3 119.9(6) . .
C5 C4 H4 120.0 . .
C3 C4 H4 120.0 . .
C6 C5 C4 121.0(6) . .
C6 C5 H5 116(5) . .
C4 C5 H5 123(5) . .
C5 C6 C7 120.2(6) . .
C5 C6 H6 113(5) . .
C7 C6 H6 127(5) . .
O1 C7 C6 121.4(6) . .
O1 C7 C2 119.8(5) . .
C6 C7 C2 118.8(6) . .
N2 C8 C9 110.7(5) . .
N2 C8 C1 106.7(4) . 2_675
C9 C8 C1 111.6(4) . 2_675
N2 C8 H8 110(3) . .
C9 C8 H8 109(3) . .
C1 C8 H8 110(3) 2_675 .
C10 C9 C14 119.1(6) . .
C10 C9 C8 121.9(5) . .
C14 C9 C8 118.9(5) . .
C11 C10 C9 121.2(6) . .
C11 C10 H10 116(4) . .
C9 C10 H10 123(5) . .
C10 C11 C12 119.2(6) . .
C10 C11 H11 127(4) . .
C12 C11 H11 114(4) . .
C13 C12 C11 120.3(7) . .
C13 C12 H12 124(6) . .
C11 C12 H12 116(6) . .
C12 C13 C14 121.6(7) . .
C12 C13 H13 123(7) . .
C14 C13 H13 115(7) . .
O2 C14 C13 121.2(6) . .
O2 C14 C9 120.3(5) . .
C13 C14 C9 118.6(6) . .
N1 C15 C20 128.9(5) . .
N1 C15 C16 111.8(5) . .
C20 C15 C16 119.2(5) . .
N1 C15 U1 65.8(3) . 2_675
C20 C15 U1 125.4(4) . 2_675
C16 C15 U1 75.6(3) . 2_675
C17 C16 N2 129.6(5) . .
C17 C16 C15 119.0(5) . .
N2 C16 C15 111.3(5) . .
C17 C16 U1 125.2(4) . 2_675
N2 C16 U1 64.5(3) . 2_675
C15 C16 U1 74.5(3) . 2_675
C18 C17 C16 120.5(6) . .
C18 C17 H17 115(4) . .
C16 C17 H17 124(4) . .
C17 C18 C19 120.9(6) . .
C17 C18 H18 122(6) . .
C19 C18 H18 116(5) . .
C20 C19 C18 121.0(6) . .
C20 C19 H19 122(5) . .
C18 C19 H19 116(5) . .
C19 C20 C15 119.3(6) . .
C19 C20 H20 126(4) . .
C15 C20 H20 115(4) . .
C22 C21 N11 124.0(7) . .
C22 C21 H21 118.0 . .
N11 C21 H21 118.0 . .
C21 C22 C23 119.0(7) . .
C21 C22 H22 120.5 . .
C23 C22 H22 120.5 . .
C24 C23 C22 118.7(7) . .
C24 C23 H23 120.7 . .
C22 C23 H23 120.7 . .
C23 C24 C25 118.7(7) . .
C23 C24 H24 120.6 . .
C25 C24 H24 120.6 . .
N11 C25 C24 124.1(7) . .
N11 C25 H25 118.0 . .
C24 C25 H25 118.0 . .
N12 C26 C27 123.2(8) . .
N12 C26 H26 118.4 . .
C27 C26 H26 118.4 . .
C26 C27 C28 118.9(8) . .
C26 C27 H27 120.5 . .
C28 C27 H27 120.5 . .
C29 C28 C27 118.8(7) . .
C29 C28 H28 120.6 . .
C27 C28 H28 120.6 . .
C28 C29 C30 119.4(8) . .
C28 C29 H29 120.3 . .
C30 C29 H29 120.3 . .
N12 C30 C29 123.2(7) . .
N12 C30 H30 118.4 . .
C29 C30 H30 118.4 . .
O31 U2 O32 130.79(16) . .
O31 U2 N31 75.60(15) . .
O32 U2 N31 134.83(15) . .
O31 U2 N32 134.02(15) . .
O32 U2 N32 76.40(15) . .
N31 U2 N32 62.39(15) . .
O31 U2 N31 140.85(15) . 2_666
O32 U2 N31 85.08(15) . 2_666
N31 U2 N31 89.42(15) . 2_666
N32 U2 N31 59.85(15) . 2_666
O31 U2 N32 84.54(15) . 2_666
O32 U2 N32 141.23(15) . 2_666
N31 U2 N32 59.75(15) . 2_666
N32 U2 N32 89.61(14) . 2_666
N31 U2 N32 57.03(14) 2_666 2_666
O31 U2 N52 75.29(16) . .
O32 U2 N52 73.34(16) . .
N31 U2 N52 82.50(16) . .
N32 U2 N52 81.28(16) . .
N31 U2 N52 139.19(15) 2_666 .
N32 U2 N52 140.73(15) 2_666 .
O31 U2 N51 72.43(15) . .
O32 U2 N51 76.36(15) . .
N31 U2 N51 146.28(15) . .
N32 U2 N51 151.32(15) . .
N31 U2 N51 108.87(15) 2_666 .
N32 U2 N51 106.29(15) 2_666 .
N52 U2 N51 99.30(17) . .
O31 U2 C45 120.50(16) . 2_666
O32 U2 C45 91.45(16) . 2_666
N31 U2 C45 104.98(16) . 2_666
N32 U2 C45 89.19(16) . 2_666
N31 U2 C45 29.35(15) 2_666 2_666
N32 U2 C45 51.80(15) 2_666 2_666
N52 U2 C45 163.55(17) . 2_666
N51 U2 C45 82.69(16) . 2_666
O31 U2 C46 91.99(16) . 2_666
O32 U2 C46 119.93(16) . 2_666
N31 U2 C46 89.25(16) . 2_666
N32 U2 C46 104.69(16) . 2_666
N31 U2 C46 51.20(15) 2_666 2_666
N32 U2 C46 29.50(15) 2_666 2_666
N52 U2 C46 166.20(17) . 2_666
N51 U2 C46 81.50(16) . 2_666
C45 U2 C46 30.17(16) 2_666 2_666
O31 U2 U2 113.53(11) . 2_666
O32 U2 U2 114.39(11) . 2_666
N31 U2 U2 46.98(11) . 2_666
N32 U2 U2 47.16(11) . 2_666
N31 U2 U2 42.44(10) 2_666 2_666
N32 U2 U2 42.45(10) 2_666 2_666
N52 U2 U2 117.73(12) . 2_666
N51 U2 U2 142.92(12) . 2_666
C45 U2 U2 62.42(11) 2_666 2_666
C46 U2 U2 62.16(11) 2_666 2_666
C37 O31 U2 139.0(4) . .
C44 O32 U2 137.5(4) . .
C45 N31 C31 122.9(5) . .
C45 N31 U2 122.9(3) . .
C31 N31 U2 113.6(3) . .
C45 N31 U2 83.5(3) . 2_666
C31 N31 U2 104.4(3) . 2_666
U2 N31 U2 90.58(14) . 2_666
C46 N32 C38 124.4(4) . .
C46 N32 U2 121.7(3) . .
C38 N32 U2 113.3(3) . .
C46 N32 U2 83.9(3) . 2_666
C38 N32 U2 104.5(3) . 2_666
U2 N32 U2 90.39(14) . 2_666
C51 N51 C55 116.9(5) . .
C51 N51 U2 122.0(4) . .
C55 N51 U2 120.7(4) . .
C60 N52 C56 115.6(6) . .
C60 N52 U2 122.1(4) . .
C56 N52 U2 122.0(4) . .
N31 C31 C32 114.0(5) . .
N31 C31 C38 107.6(4) . 2_666
C32 C31 C38 108.0(4) . 2_666
N31 C31 H31 106(3) . .
C32 C31 H31 108(3) . .
C38 C31 H31 113(3) 2_666 .
C33 C32 C37 119.0(6) . .
C33 C32 C31 122.6(6) . .
C37 C32 C31 118.4(5) . .
C34 C33 C32 120.1(6) . .
C34 C33 H33 119(4) . .
C32 C33 H33 121(4) . .
C35 C34 C33 120.4(6) . .
C35 C34 H34 117(5) . .
C33 C34 H34 122(5) . .
C36 C35 C34 120.0(7) . .
C36 C35 H35 116(5) . .
C34 C35 H35 124(5) . .
C35 C36 C37 121.6(6) . .
C35 C36 H36 114(5) . .
C37 C36 H36 125(5) . .
O31 C37 C36 122.2(6) . .
O31 C37 C32 118.8(5) . .
C36 C37 C32 119.0(5) . .
N32 C38 C39 113.8(5) . .
N32 C38 C31 107.1(4) . 2_666
C39 C38 C31 108.5(5) . 2_666
N32 C38 H38 114(3) . .
C39 C38 H38 106(3) . .
C31 C38 H38 108(3) 2_666 .
C40 C39 C44 120.2(6) . .
C40 C39 C38 121.6(6) . .
C44 C39 C38 118.1(5) . .
C41 C40 C39 120.2(7) . .
C41 C40 H40 124(3) . .
C39 C40 H40 116(3) . .
C42 C41 C40 120.1(7) . .
C42 C41 H41 121(5) . .
C40 C41 H41 119(5) . .
C41 C42 C43 120.8(7) . .
C41 C42 H42 125(4) . .
C43 C42 H42 114(4) . .
C42 C43 C44 120.4(7) . .
C42 C43 H43 122(4) . .
C44 C43 H43 117(4) . .
O32 C44 C43 121.3(6) . .
O32 C44 C39 120.3(5) . .
C43 C44 C39 118.4(6) . .
N31 C45 C50 130.5(5) . .
N31 C45 C46 111.4(5) . .
C50 C45 C46 118.1(5) . .
N31 C45 U2 67.1(3) . 2_666
C50 C45 U2 124.6(4) . 2_666
C46 C45 U2 75.7(3) . 2_666
C47 C46 N32 129.6(5) . .
C47 C46 C45 118.7(5) . .
N32 C46 C45 111.6(5) . .
C47 C46 U2 124.4(4) . 2_666
N32 C46 U2 66.6(3) . 2_666
C45 C46 U2 74.1(3) . 2_666
C48 C47 C46 121.3(6) . .
C48 C47 H47 118(6) . .
C46 C47 H47 120(6) . .
C47 C48 C49 120.4(6) . .
C47 C48 H48 125(6) . .
C49 C48 H48 114(6) . .
C48 C49 C50 120.4(6) . .
C48 C49 H49 123(4) . .
C50 C49 H49 117(4) . .
C45 C50 C49 121.0(6) . .
C45 C50 H50 114(5) . .
C49 C50 H50 124(5) . .
N51 C51 C52 122.5(6) . .
N51 C51 H51 116(4) . .
C52 C51 H51 121(4) . .
C53 C52 C51 120.5(7) . .
C53 C52 H52 124(6) . .
C51 C52 H52 115(6) . .
C52 C53 C54 117.8(7) . .
C52 C53 H53 124(5) . .
C54 C53 H53 118(5) . .
C53 C54 C55 119.4(7) . .
C53 C54 H54 116(5) . .
C55 C54 H54 124(5) . .
N51 C55 C54 122.9(6) . .
N51 C55 H55 122(4) . .
C54 C55 H55 115(4) . .
N52 C56 C57 123.0(7) . .
N52 C56 H56 118.5 . .
C57 C56 H56 118.5 . .
C58 C57 C56 118.6(7) . .
C58 C57 H57 120.7 . .
C56 C57 H57 120.7 . .
C57 C58 C59 118.9(7) . .
C57 C58 H58 120.5 . .
C59 C58 H58 120.5 . .
C60 C59 C58 119.1(8) . .
C60 C59 H59 120.5 . .
C58 C59 H59 120.5 . .
N52 C60 C59 124.8(7) . .
N52 C60 H60 117.6 . .
C59 C60 H60 117.6 . .
C65 N61 C61 117.6(13) . .
C62 C61 N61 119.8(12) . .
C62 C61 H61 120.1 . .
N61 C61 H61 120.1 . .
C63 C62 C61 119.4(12) . .
C63 C62 H62 120.3 . .
C61 C62 H62 120.3 . .
C64 C63 C62 118.9(13) . .
C64 C63 H63 120.5 . .
C62 C63 H63 120.5 . .
C63 C64 C65 124.7(14) . .
C63 C64 H64 117.6 . .
C65 C64 H64 117.6 . .
N61 C65 C64 119.4(13) . .
N61 C65 H65 120.3 . .
C64 C65 H65 120.3 . .
C70 N62 C66 117.7(14) . .
C67 C66 N62 120.7(19) . .
C67 C66 H66 119.6 . .
N62 C66 H66 119.6 . .
C68 C67 C66 122(2) . .
C68 C67 H67 119.2 . .
C66 C67 H67 119.2 . .
C67 C68 C69 119.2(18) . .
C67 C68 H68 120.4 . .
C69 C68 H68 120.4 . .
C70 C69 C68 117.3(15) . .
C70 C69 H69 121.3 . .
C68 C69 H69 121.3 . .
N62 C70 C69 123.1(15) . .
N62 C70 H70 118.4 . .
C69 C70 H70 118.4 . .
C66B N62B C70B 120.0 . .
C67B C66B N62B 120.0 . .
C67B C66B H66B 120.0 . .
N62B C66B H66B 120.0 . .
C66B C67B C68B 120.0 . .
C66B C67B H67B 120.0 . .
C68B C67B H67B 120.0 . .
C69B C68B C67B 120.0 . .
C69B C68B H68B 120.0 . .
C67B C68B H68B 120.0 . .
C68B C69B C70B 120.0 . .
C68B C69B H69B 120.0 . .
C70B C69B H69B 120.0 . .
C69B C70B N62B 120.0 . .
C69B C70B H70B 120.0 . .
N62B C70B H70B 120.0 . .

loop_
_geom_bond_atom_site_label_1
_geom_bond_atom_site_label_2
_geom_bond_distance
_geom_bond_site_symmetry_2
U1 O1 2.230(4) .
U1 O2 2.246(4) .
U1 N1 2.400(4) .
U1 N2 2.407(4) .
U1 N2 2.545(5) 2_675
U1 N1 2.563(5) 2_675
U1 N11 2.678(5) .
U1 N12 2.688(5) .
U1 C15 2.796(6) 2_675
U1 C16 2.810(6) 2_675
U1 U1 3.5273(4) 2_675
O1 C7 1.341(7) .
O2 C14 1.337(7) .
N1 C15 1.391(7) .
N1 C1 1.474(7) .
N1 U1 2.563(5) 2_675
N2 C16 1.404(7) .
N2 C8 1.476(7) .
N2 U1 2.545(5) 2_675
N11 C25 1.353(8) .
N11 C21 1.359(9) .
N12 C30 1.335(9) .
N12 C26 1.346(9) .
C1 C2 1.517(8) .
C1 C8 1.611(8) 2_675
C1 H1 1.01(6) .
C2 C3 1.379(9) .
C2 C7 1.422(8) .
C3 C4 1.386(9) .
C3 H3 0.95(7) .
C4 C5 1.374(10) .
C4 H4 0.9500 .
C5 C6 1.373(10) .
C5 H5 0.88(7) .
C6 C7 1.403(8) .
C6 H6 0.96(8) .
C8 C9 1.515(8) .
C8 C1 1.611(8) 2_675
C8 H8 1.03(6) .
C9 C10 1.389(8) .
C9 C14 1.408(8) .
C10 C11 1.379(9) .
C10 H10 1.01(8) .
C11 C12 1.383(10) .
C11 H11 0.88(6) .
C12 C13 1.368(10) .
C12 H12 0.88(10) .
C13 C14 1.383(9) .
C13 H13 0.66(6) .
C15 C20 1.398(8) .
C15 C16 1.446(8) .
C15 U1 2.796(6) 2_675
C16 C17 1.387(8) .
C16 U1 2.810(6) 2_675
C17 C18 1.366(9) .
C17 H17 0.79(6) .
C18 C19 1.386(10) .
C18 H18 0.74(7) .
C19 C20 1.385(9) .
C19 H19 0.85(8) .
C20 H20 0.89(5) .
C21 C22 1.357(10) .
C21 H21 0.9500 .
C22 C23 1.392(11) .
C22 H22 0.9500 .
C23 C24 1.372(11) .
C23 H23 0.9500 .
C24 C25 1.377(9) .
C24 H24 0.9500 .
C25 H25 0.9500 .
C26 C27 1.358(10) .
C26 H26 0.9500 .
C27 C28 1.385(13) .
C27 H27 0.9500 .
C28 C29 1.343(12) .
C28 H28 0.9500 .
C29 C30 1.376(10) .
C29 H29 0.9500 .
C30 H30 0.9500 .
U2 O31 2.220(4) .
U2 O32 2.242(4) .
U2 N31 2.394(4) .
U2 N32 2.395(4) .
U2 N31 2.594(5) 2_666
U2 N32 2.601(5) 2_666
U2 N52 2.630(5) .
U2 N51 2.713(5) .
U2 C45 2.798(6) 2_666
U2 C46 2.819(6) 2_666
U2 U2 3.5476(4) 2_666
O31 C37 1.340(7) .
O32 C44 1.337(7) .
N31 C45 1.380(7) .
N31 C31 1.468(7) .
N31 U2 2.594(5) 2_666
N32 C46 1.396(7) .
N32 C38 1.476(7) .
N32 U2 2.601(5) 2_666
N51 C51 1.332(8) .
N51 C55 1.342(8) .
N52 C60 1.333(9) .
N52 C56 1.351(8) .
C31 C32 1.505(8) .
C31 C38 1.605(8) 2_666
C31 H31 1.01(5) .
C32 C33 1.398(8) .
C32 C37 1.417(8) .
C33 C34 1.392(10) .
C33 H33 1.01(6) .
C34 C35 1.379(10) .
C34 H34 0.74(7) .
C35 C36 1.366(9) .
C35 H35 0.82(6) .
C36 C37 1.389(9) .
C36 H36 0.76(6) .
C38 C39 1.518(8) .
C38 C31 1.605(8) 2_666
C38 H38 1.02(5) .
C39 C40 1.402(8) .
C39 C44 1.415(9) .
C40 C41 1.382(10) .
C40 H40 1.03(6) .
C41 C42 1.380(12) .
C41 H41 0.80(7) .
C42 C43 1.395(10) .
C42 H42 1.00(8) .
C43 C44 1.400(9) .
C43 H43 0.83(6) .
C45 C50 1.385(8) .
C45 C46 1.462(8) .
C45 U2 2.797(6) 2_666
C46 C47 1.391(8) .
C46 U2 2.819(6) 2_666
C47 C48 1.372(9) .
C47 H47 0.71(7) .
C48 C49 1.379(10) .
C48 H48 0.85(8) .
C49 C50 1.397(9) .
C49 H49 0.90(6) .
C50 H50 0.76(6) .
C51 C52 1.383(10) .
C51 H51 0.92(6) .
C52 C53 1.354(11) .
C52 H52 0.68(7) .
C53 C54 1.369(10) .
C53 H53 0.85(7) .
C54 C55 1.384(9) .
C54 H54 0.95(8) .
C55 H55 0.99(7) .
C56 C57 1.392(10) .
C56 H56 0.9500 .
C57 C58 1.345(12) .
C57 H57 0.9500 .
C58 C59 1.383(12) .
C58 H58 0.9500 .
C59 C60 1.336(11) .
C59 H59 0.9500 .
C60 H60 0.9500 .
N61 C65 1.295(17) .
N61 C61 1.407(16) .
C61 C62 1.365(17) .
C61 H61 0.9500 .
C62 C63 1.324(17) .
C62 H62 0.9500 .
C63 C64 1.273(16) .
C63 H63 0.9500 .
C64 C65 1.354(18) .
C64 H64 0.9500 .
C65 H65 0.9500 .
N62 C70 1.322(17) .
N62 C66 1.356(19) .
C66 C67 1.34(2) .
C66 H66 0.9500 .
C67 C68 1.28(2) .
C67 H67 0.9500 .
C68 C69 1.42(2) .
C68 H68 0.9500 .
C69 C70 1.328(19) .
C69 H69 0.9500 .
C70 H70 0.9500 .
N62B C66B 1.3900 .
N62B C70B 1.3900 .
C66B C67B 1.3900 .
C66B H66B 0.9500 .
C67B C68B 1.3900 .
C67B H67B 0.9500 .
C68B C69B 1.3900 .
C68B H68B 0.9500 .
C69B C70B 1.3900 .
C69B H69B 0.9500 .
C70B H70B 0.9500 .
